data_4517600
loop_
_publ_author_name
'Wu, Hongwei'
'Gu, Long'
'Baryshnikov, Glib V.'
'Wang, Hou'
'Minaev, Boris F.'
'Agren, Hans'
'Zhao, Yanli'

_publ_section_title
;
 Molecular Phosphorescence in Polymer Matrix with Reversible Sensitivity.
;
_journal_name_full 'ACS applied materials &amp; interfaces'
_journal_paper_doi 10.1021/acsami.0c04859
_journal_year 2020
_chemical_formula_sum 'C16 H14 O4'
_chemical_formula_weight 270.27
_space_group_crystal_system orthorhombic
_space_group_IT_number 61
_space_group_name_Hall '-P 2ac 2ab'
_space_group_name_H-M_alt 'P b c a'
_atom_sites_solution_hydrogens geom
_atom_sites_solution_primary dual
_cell_angle_alpha 90
_cell_angle_beta 90
_cell_angle_gamma 90
_cell_formula_units_Z 4
_cell_length_a 7.1183(2)
_cell_length_b 5.9626(2)
_cell_length_c 29.6753(9)
_cell_measurement_reflns_used 3561
_cell_measurement_temperature 100.(2)
_cell_measurement_theta_max 32.5576
_cell_measurement_theta_min 2.7455
_cell_volume 1259.53(7)
_computing_cell_refinement 'SAINT V8.38A (Bruker AXS Inc., 2017)'
_computing_data_collection 'APEX3 (Bruker AXS Inc., 2018)'
_computing_data_reduction 'SAINT V8.38A (Bruker AXS Inc., 2017)'
_computing_molecular_graphics 'XP (Bruker AXS Inc., 2018)'
_computing_publication_material 'APEX3 (Bruker AXS Inc., 2018)'
_computing_structure_refinement 'SHELXL-2017/1 (Sheldrick, 2017)'
_computing_structure_solution 'XT, VERSION 2014/5'
_diffrn_ambient_temperature 100.(2)
_diffrn_detector_area_resol_mean 7.4074
_diffrn_measured_fraction_theta_full 0.997
_diffrn_measured_fraction_theta_max 0.997
_diffrn_measurement_device_type 'Photon II CPADs detector'
_diffrn_measurement_method 'phi and omega scans'
_diffrn_radiation_monochromator 'Multilayer Mirror'
_diffrn_radiation_type MoK\a
_diffrn_radiation_wavelength 0.71073
_diffrn_reflns_av_R_equivalents 0.0385
_diffrn_reflns_av_unetI/netI 0.0307
_diffrn_reflns_limit_h_max 10
_diffrn_reflns_limit_h_min -9
_diffrn_reflns_limit_k_max 9
_diffrn_reflns_limit_k_min -8
_diffrn_reflns_limit_l_max 44
_diffrn_reflns_limit_l_min -44
_diffrn_reflns_number 12283
_diffrn_reflns_theta_full 32.57
_diffrn_reflns_theta_max 32.57
_diffrn_reflns_theta_min 3.17
_diffrn_source 'Incoatec microfocus source'
_diffrn_source_type 'Bruker D8 Quest'
_exptl_absorpt_coefficient_mu 0.102
_exptl_absorpt_correction_T_max 0.99
_exptl_absorpt_correction_T_min 0.78
_exptl_absorpt_correction_type multi-scan
_exptl_absorpt_process_details
;
SADABS-2016/2 - Bruker AXS area detector scaling and absorption correction
;
_exptl_crystal_colour colourless
_exptl_crystal_density_diffrn 1.425
_exptl_crystal_density_method 'not measured'
_exptl_crystal_description block
_exptl_crystal_F_000 568
_exptl_crystal_size_max 0.200
_exptl_crystal_size_mid 0.200
_exptl_crystal_size_min 0.120
_refine_diff_density_max 0.520
_refine_diff_density_min -0.230
_refine_ls_extinction_method none
_refine_ls_goodness_of_fit_ref 1.058
_refine_ls_hydrogen_treatment constr
_refine_ls_matrix_type full
_refine_ls_number_parameters 92
_refine_ls_number_reflns 2279
_refine_ls_number_restraints 0
_refine_ls_restrained_S_all 1.058
_refine_ls_R_factor_all 0.0656
_refine_ls_R_factor_gt 0.0467
_refine_ls_shift/su_max 0.001
_refine_ls_shift/su_mean 0.000
_refine_ls_structure_factor_coef Fsqd
_refine_ls_weighting_details 'w=1/[\s^2^(Fo^2^)+(0.0603P)^2^+0.4473P] where P=(Fo^2^+2Fc^2^)/3'
_refine_ls_weighting_scheme calc
_refine_ls_wR_factor_gt 0.1170
_refine_ls_wR_factor_ref 0.1317
_reflns_number_gt 1761
_reflns_number_total 2279
_reflns_threshold_expression 'I > 2\s(I)'
_cod_data_source_file am0c04859_si_003.cif
_cod_data_source_block zhao296m
_cod_depositor_comments
;
The following automatic conversions were performed:

data item '_exptl_absorpt_correction_type' value 'Multi-Scan' was
changed to 'multi-scan' in accordance with the
/home/data/users/saulius/crontab/automatic-downloads/rss-feeds/ACS/lib/dictionaries/cif_core.dic
dictionary named 'cif_core.dic' version 2.4.2 last updated on
2011-04-26.

Automatic conversion script
Id: cif_fix_values 7556 2019-12-06 15:28:31Z antanas 
;
_cod_database_code 4517600

loop_
_space_group_symop_operation_xyz
'x, y, z'
'-x+1/2, -y, z+1/2'
'-x, y+1/2, -z+1/2'
'x+1/2, -y+1/2, -z'
'-x, -y, -z'
'x-1/2, y, -z-1/2'
'x, -y-1/2, z-1/2'
'-x-1/2, y-1/2, z'

loop_
_atom_site_type_symbol
_atom_site_label
_atom_site_fract_x
_atom_site_fract_y
_atom_site_fract_z
_atom_site_U_iso_or_equiv
_atom_site_adp_type
_atom_site_calc_flag
_atom_site_refinement_flags_adp
_atom_site_refinement_flags_occupancy
_atom_site_refinement_flags_posn
_atom_site_occupancy
_atom_site_disorder_assembly
_atom_site_disorder_group
O O1 0.43786(13) 0.51714(13) 0.66205(3) 0.0198(2) Uani d . . . 1 . .
O O2 0.55687(14) 0.19824(15) 0.69077(3) 0.0254(2) Uani d . . . 1 . .
C C6 0.49920(14) 0.04605(16) 0.52339(3) 0.01135(19) Uani d . . . 1 . .
C C8 0.41975(15) 0.34332(17) 0.57634(3) 0.0135(2) Uani d . . . 1 . .
H H8 0.367271 0.487239 0.581834 0.016 Uiso calc U . R 1 . .
C C7 0.42241(14) 0.25720(17) 0.53285(3) 0.0129(2) Uani d . . . 1 . .
H H7 0.370925 0.343561 0.508953 0.015 Uiso calc U . R 1 . .
C C5 0.57347(15) -0.07678(17) 0.55965(3) 0.0140(2) Uani d . . . 1 . .
H H5 0.627037 -0.220193 0.554232 0.017 Uiso calc U . R 1 . .
C C3 0.49393(14) 0.21902(17) 0.61198(3) 0.0130(2) Uani d . . . 1 . .
C C4 0.57004(15) 0.00756(17) 0.60332(3) 0.0147(2) Uani d . . . 1 . .
H H4 0.619743 -0.07913 0.627395 0.018 Uiso calc U . R 1 . .
C C2 0.49962(16) 0.30536(18) 0.65900(3) 0.0154(2) Uani d . . . 1 . .
C C1 0.44976(18) 0.6156(2) 0.70670(4) 0.0229(3) Uani d . . . 1 . .
H H1A 0.368185 0.532508 0.727408 0.034 Uiso calc U . R 1 . .
H H1B 0.409298 0.772577 0.705403 0.034 Uiso calc U . R 1 . .
H H1C 0.57982 0.608213 0.717423 0.034 Uiso calc U . R 1 . .

loop_
_atom_site_aniso_label
_atom_site_aniso_U_11
_atom_site_aniso_U_22
_atom_site_aniso_U_33
_atom_site_aniso_U_12
_atom_site_aniso_U_13
_atom_site_aniso_U_23
O1 0.0299(5) 0.0164(4) 0.0131(3) 0.0046(3) -0.0020(3) -0.0041(3)
O2 0.0408(5) 0.0234(4) 0.0122(4) 0.0067(4) -0.0037(3) 0.0007(3)
C6 0.0104(4) 0.0122(4) 0.0114(4) -0.0006(3) 0.0002(3) 0.0005(3)
C8 0.0151(5) 0.0122(4) 0.0133(4) 0.0011(4) -0.0001(3) -0.0005(3)
C7 0.0139(5) 0.0127(4) 0.0121(4) 0.0009(4) -0.0010(3) 0.0011(3)
C5 0.0167(5) 0.0128(4) 0.0125(4) 0.0022(4) 0.0000(3) 0.0007(3)
C3 0.0141(5) 0.0145(4) 0.0103(4) -0.0006(4) 0.0003(3) 0.0001(3)
C4 0.0165(5) 0.0154(4) 0.0121(4) 0.0020(4) -0.0002(3) 0.0017(3)
C2 0.0179(5) 0.0156(5) 0.0127(4) 0.0005(4) 0.0005(3) -0.0007(3)
C1 0.0319(6) 0.0226(5) 0.0143(5) 0.0027(5) -0.0016(4) -0.0077(4)

loop_
_atom_type_symbol
_atom_type_description
_atom_type_scat_dispersion_real
_atom_type_scat_dispersion_imag
_atom_type_scat_source
C C 0.0033 0.0016 'International Tables Vol C Tables 4.2.6.8 and 6.1.1.4'
H H 0.0000 0.0000 'International Tables Vol C Tables 4.2.6.8 and 6.1.1.4'
O O 0.0106 0.0060 'International Tables Vol C Tables 4.2.6.8 and 6.1.1.4'

loop_
_geom_angle_atom_site_label_1
_geom_angle_atom_site_label_2
_geom_angle_atom_site_label_3
_geom_angle_site_symmetry_1
_geom_angle_site_symmetry_3
_geom_angle
_geom_angle_publ_flag
C2 O1 C1 . . 115.06(8) ?
C7 C6 C5 . . 117.50(9) ?
C7 C6 C6 . 5_656 121.33(11) ?
C5 C6 C6 . 5_656 121.17(11) ?
C7 C8 C3 . . 120.18(9) ?
C7 C8 H8 . . 119.9 ?
C3 C8 H8 . . 119.9 ?
C8 C7 C6 . . 121.58(9) ?
C8 C7 H7 . . 119.2 ?
C6 C7 H7 . . 119.2 ?
C4 C5 C6 . . 121.25(9) ?
C4 C5 H5 . . 119.4 ?
C6 C5 H5 . . 119.4 ?
C8 C3 C4 . . 119.15(9) ?
C8 C3 C2 . . 122.50(9) ?
C4 C3 C2 . . 118.32(9) ?
C5 C4 C3 . . 120.33(9) ?
C5 C4 H4 . . 119.8 ?
C3 C4 H4 . . 119.8 ?
O2 C2 O1 . . 123.75(10) ?
O2 C2 C3 . . 123.88(10) ?
O1 C2 C3 . . 112.36(9) ?
O1 C1 H1A . . 109.5 ?
O1 C1 H1B . . 109.5 ?
H1A C1 H1B . . 109.5 ?
O1 C1 H1C . . 109.5 ?
H1A C1 H1C . . 109.5 ?
H1B C1 H1C . . 109.5 ?

loop_
_geom_bond_atom_site_label_1
_geom_bond_atom_site_label_2
_geom_bond_site_symmetry_2
_geom_bond_distance
_geom_bond_publ_flag
O1 C2 . 1.3401(13) ?
O1 C1 . 1.4518(13) ?
O2 C2 . 1.2094(13) ?
C6 C7 . 1.4010(14) ?
C6 C5 . 1.4050(13) ?
C6 C6 5_656 1.4929(19) ?
C8 C7 . 1.3891(13) ?
C8 C3 . 1.3952(14) ?
C8 H8 . 0.95 ?
C7 H7 . 0.95 ?
C5 C4 . 1.3903(14) ?
C5 H5 . 0.95 ?
C3 C4 . 1.3962(14) ?
C3 C2 . 1.4879(14) ?
C4 H4 . 0.95 ?
C1 H1A . 0.98 ?
C1 H1B . 0.98 ?
C1 H1C . 0.98 ?
